data_2238494
loop_
_publ_author_name
'He, Guang-Ke'
'Song, Guang-Liang'
'Chen, Chen'
'Zhu, Hong-Jun'

_publ_section_title
;
 1,4-Dibromo-2,5-di-<i>p</i>-toluoylbenzene
;
_journal_issue 9
_journal_name_full 'Acta Crystallographica Section E'
_journal_page_first o1444
_journal_paper_doi 10.1107/S160053681302237X
_journal_volume 69
_journal_year 2013
_chemical_formula_iupac 'C22 H16 Br2 O2'
_chemical_formula_moiety 'C22 H16 Br2 O2'
_chemical_formula_sum 'C22 H16 Br2 O2'
_chemical_formula_weight 472.17
_chemical_name_common
;
[2,5-Dibromo-4-(4-methylbenzoyl)phenyl](4-methylphenyl)methanone
;
_chemical_name_systematic
;
1,4-Dibromo-2,5-di-<i>p</i>-toluoylbenzene
;
_space_group_IT_number 14
_symmetry_cell_setting monoclinic
_symmetry_space_group_name_Hall '-P 2yn'
_symmetry_space_group_name_H-M 'P 1 21/n 1'
_atom_sites_solution_hydrogens geom
_atom_sites_solution_primary direct
_atom_sites_solution_secondary difmap
_audit_creation_method SHELXL-97
_cell_angle_alpha 90.00
_cell_angle_beta 97.61(3)
_cell_angle_gamma 90.00
_cell_formula_units_Z 4
_cell_length_a 9.855(2)
_cell_length_b 12.064(2)
_cell_length_c 16.345(3)
_cell_measurement_reflns_used 25
_cell_measurement_temperature 293(2)
_cell_measurement_theta_max 13
_cell_measurement_theta_min 10
_cell_volume 1926.2(6)
_computing_cell_refinement 'CAD-4 EXPRESS (Enraf--Nonius, 1994)'
_computing_data_collection 'CAD-4 EXPRESS (Enraf--Nonius, 1994)'
_computing_data_reduction 'XCAD4 (Harms & Wocadlo, 1995)'
_computing_molecular_graphics 'SHELXTL (Sheldrick, 2008)'
_computing_publication_material 'SHELXTL (Sheldrick, 2008)'
_computing_structure_refinement 'SHELXL97 (Sheldrick, 2008)'
_computing_structure_solution 'SHELXS97 (Sheldrick, 2008)'
_diffrn_ambient_temperature 293(2)
_diffrn_measured_fraction_theta_full 0.999
_diffrn_measured_fraction_theta_max 0.999
_diffrn_measurement_device_type 'Enraf--Nonius CAD-4'
_diffrn_measurement_method \w/2\q
_diffrn_radiation_monochromator graphite
_diffrn_radiation_source 'fine-focus sealed tube'
_diffrn_radiation_type MoK\a
_diffrn_radiation_wavelength 0.71073
_diffrn_reflns_av_R_equivalents 0.0542
_diffrn_reflns_av_sigmaI/netI 0.1022
_diffrn_reflns_limit_h_max 11
_diffrn_reflns_limit_h_min -11
_diffrn_reflns_limit_k_max 14
_diffrn_reflns_limit_k_min 0
_diffrn_reflns_limit_l_max 19
_diffrn_reflns_limit_l_min 0
_diffrn_reflns_number 3664
_diffrn_reflns_theta_full 25.17
_diffrn_reflns_theta_max 25.17
_diffrn_reflns_theta_min 2.10
_diffrn_standards_decay_% 0
_diffrn_standards_interval_count 200
_diffrn_standards_interval_time 120
_diffrn_standards_number 3
_exptl_absorpt_coefficient_mu 4.221
_exptl_absorpt_correction_T_max 0.6775
_exptl_absorpt_correction_T_min 0.4856
_exptl_absorpt_correction_type psi-scan
_exptl_absorpt_process_details '(North <i>et al.</i>, 1968)'
_exptl_crystal_colour colourless
_exptl_crystal_density_diffrn 1.628
_exptl_crystal_density_method 'not measured'
_exptl_crystal_description block
_exptl_crystal_F_000 936
_exptl_crystal_size_max 0.20
_exptl_crystal_size_mid 0.10
_exptl_crystal_size_min 0.10
_refine_diff_density_max 0.461
_refine_diff_density_min -0.403
_refine_ls_extinction_method none
_refine_ls_goodness_of_fit_ref 0.998
_refine_ls_hydrogen_treatment mixed
_refine_ls_matrix_type full
_refine_ls_number_parameters 235
_refine_ls_number_reflns 3452
_refine_ls_number_restraints 48
_refine_ls_restrained_S_all 0.995
_refine_ls_R_factor_all 0.1644
_refine_ls_R_factor_gt 0.0651
_refine_ls_shift/su_max 0.000
_refine_ls_shift/su_mean 0.000
_refine_ls_structure_factor_coef Fsqd
_refine_ls_weighting_details 'calc w=1/[\s^2^(Fo^2^)+(0.0500P)^2^] where P=(Fo^2^+2Fc^2^)/3'
_refine_ls_weighting_scheme calc
_refine_ls_wR_factor_gt 0.1082
_refine_ls_wR_factor_ref 0.1325
_reflns_number_gt 1518
_reflns_number_total 3452
_reflns_threshold_expression I>2\s(I)
_cod_data_source_file hb7121.cif
_cod_data_source_block I
_cod_original_cell_volume 1926.2(7)
_cod_original_sg_symbol_H-M 'P 21/n'
_cod_database_code 2238494
_cod_database_fobs_code 2238494

loop_
_symmetry_equiv_pos_as_xyz
'x, y, z'
'-x+1/2, y+1/2, -z+1/2'
'-x, -y, -z'
'x-1/2, -y-1/2, z-1/2'

loop_
_atom_site_type_symbol
_atom_site_label
_atom_site_fract_x
_atom_site_fract_y
_atom_site_fract_z
_atom_site_U_iso_or_equiv
_atom_site_adp_type
_atom_site_calc_flag
_atom_site_refinement_flags
_atom_site_occupancy
_atom_site_symmetry_multiplicity
Br Br1 0.19197(8) 0.40011(8) 0.45593(5) 0.0639(3) Uani d . 1 1
O O1 -0.2881(7) 0.1341(5) 0.3699(4) 0.095(2) Uani d . 1 1
C C1 -0.6659(9) 0.2445(8) 0.6544(5) 0.105(4) Uani d . 1 1
H H1A -0.6484 0.3109 0.6864 0.158 Uiso calc R 1 1
H H1B -0.6483 0.1810 0.6897 0.158 Uiso calc R 1 1
H H1C -0.7597 0.2436 0.6295 0.158 Uiso calc R 1 1
Br Br2 -0.44399(8) 0.39910(9) 0.28265(5) 0.0788(4) Uani d . 1 1
O O2 0.0549(6) 0.6656(5) 0.3651(3) 0.0740(18) Uani d . 1 1
C C2 -0.5731(9) 0.2412(9) 0.5877(5) 0.066(3) Uani d . 1 1
C C3 -0.5798(8) 0.1529(7) 0.5314(5) 0.060(2) Uani d . 1 1
H H3A -0.6427 0.0962 0.5349 0.072 Uiso calc R 1 1
C C4 -0.4954(8) 0.1491(7) 0.4718(5) 0.059(2) Uani d . 1 1
H H4A -0.5023 0.0903 0.4347 0.071 Uiso calc R 1 1
C C5 -0.3983(7) 0.2326(7) 0.4658(4) 0.045(2) Uani d . 1 1
C C6 -0.3985(8) 0.3206(7) 0.5191(5) 0.058(2) Uani d . 1 1
H H6A -0.3403 0.3800 0.5138 0.070 Uiso calc R 1 1
C C7 -0.4805(10) 0.3237(7) 0.5792(5) 0.068(3) Uani d . 1 1
H H7A -0.4738 0.3832 0.6156 0.081 Uiso calc R 1 1
C C8 -0.3040(8) 0.2209(7) 0.4062(5) 0.053(2) Uani d . 1 1
C C9 -0.2155(7) 0.3172(6) 0.3889(4) 0.0425(18) Uani d U 1 1
C C10 -0.0778(8) 0.3180(6) 0.4244(4) 0.0504(19) Uani d U 1 1
H H10A -0.0436 0.2619 0.4603 0.061 Uiso calc R 1 1
C C11 0.0067(6) 0.4036(6) 0.4052(4) 0.0404(17) Uani d U 1 1
C C12 -0.0358(7) 0.4850(6) 0.3498(4) 0.0422(18) Uani d U 1 1
C C13 -0.1739(7) 0.4818(6) 0.3136(4) 0.0483(19) Uani d U 1 1
H H13A -0.2061 0.5361 0.2755 0.058 Uiso calc R 1 1
C C14 -0.2627(7) 0.4003(7) 0.3332(4) 0.0464(18) Uani d U 1 1
C C15 0.0537(8) 0.5788(7) 0.3286(4) 0.051(2) Uani d . 1 1
C C16 0.1406(7) 0.5582(7) 0.2634(4) 0.0385(18) Uani d . 1 1
C C17 0.1434(7) 0.4579(7) 0.2242(4) 0.051(2) Uani d . 1 1
H H17A 0.0876 0.4002 0.2374 0.062 Uiso calc R 1 1
C C18 0.2315(7) 0.4427(7) 0.1637(4) 0.050(2) Uani d . 1 1
H H18A 0.2341 0.3739 0.1383 0.060 Uiso calc R 1 1
C C19 0.3118(7) 0.5248(8) 0.1418(4) 0.053(2) Uani d . 1 1
C C20 0.3079(8) 0.6253(8) 0.1798(5) 0.067(3) Uani d . 1 1
H H20A 0.3628 0.6828 0.1652 0.080 Uiso calc R 1 1
C C21 0.2236(8) 0.6427(7) 0.2394(5) 0.065(2) Uani d . 1 1
H H21A 0.2220 0.7120 0.2642 0.078 Uiso calc R 1 1
C C22 0.4080(8) 0.5080(8) 0.0781(4) 0.085(3) Uani d . 1 1
H H22A 0.3981 0.4339 0.0567 0.127 Uiso calc R 1 1
H H22B 0.5006 0.5192 0.1033 0.127 Uiso calc R 1 1
H H22C 0.3864 0.5600 0.0339 0.127 Uiso calc R 1 1

loop_
_atom_site_aniso_label
_atom_site_aniso_U_11
_atom_site_aniso_U_22
_atom_site_aniso_U_33
_atom_site_aniso_U_12
_atom_site_aniso_U_13
_atom_site_aniso_U_23
Br1 0.0470(5) 0.0762(6) 0.0651(6) -0.0002(5) -0.0061(4) 0.0053(5)
O1 0.116(6) 0.083(5) 0.098(5) -0.033(4) 0.055(4) -0.022(4)
C1 0.081(7) 0.159(11) 0.087(7) 0.057(7) 0.054(6) 0.042(7)
Br2 0.0463(6) 0.1113(8) 0.0740(7) -0.0026(6) -0.0098(4) 0.0075(6)
O2 0.091(5) 0.074(5) 0.064(4) -0.010(4) 0.039(3) -0.018(3)
C2 0.058(6) 0.095(8) 0.046(5) 0.018(5) 0.013(5) 0.029(6)
C3 0.045(5) 0.065(6) 0.072(6) -0.006(4) 0.013(5) 0.018(5)
C4 0.054(5) 0.076(6) 0.049(5) 0.005(5) 0.010(4) 0.011(5)
C5 0.042(5) 0.056(5) 0.040(5) -0.009(4) 0.012(4) 0.002(4)
C6 0.052(5) 0.074(7) 0.047(5) -0.013(5) 0.002(4) -0.009(5)
C7 0.094(7) 0.062(6) 0.053(6) 0.004(6) 0.033(5) 0.006(5)
C8 0.045(5) 0.061(6) 0.052(5) -0.003(5) 0.008(4) -0.018(5)
C9 0.046(4) 0.051(5) 0.035(4) -0.001(4) 0.023(3) 0.002(3)
C10 0.063(4) 0.051(4) 0.040(4) 0.005(4) 0.015(3) 0.008(4)
C11 0.038(4) 0.045(4) 0.041(4) 0.005(3) 0.012(3) -0.003(4)
C12 0.050(4) 0.056(5) 0.026(4) 0.002(4) 0.022(3) 0.006(3)
C13 0.054(4) 0.058(5) 0.032(4) 0.010(4) 0.000(3) 0.014(4)
C14 0.047(4) 0.056(4) 0.037(4) 0.001(4) 0.010(3) -0.001(4)
C15 0.052(5) 0.071(7) 0.032(5) -0.005(5) 0.011(4) -0.006(4)
C16 0.034(4) 0.058(5) 0.025(4) 0.005(4) 0.008(3) 0.001(4)
C17 0.043(5) 0.078(6) 0.037(5) -0.001(4) 0.023(4) -0.001(4)
C18 0.046(5) 0.050(5) 0.055(5) 0.005(4) 0.007(4) 0.001(4)
C19 0.042(5) 0.085(7) 0.032(5) 0.015(5) 0.010(4) 0.010(5)
C20 0.063(6) 0.083(8) 0.056(6) -0.025(5) 0.016(5) 0.010(5)
C21 0.065(6) 0.074(6) 0.060(6) -0.011(5) 0.019(5) 0.003(5)
C22 0.070(6) 0.136(9) 0.054(6) -0.015(6) 0.032(5) 0.004(6)

loop_
_atom_type_symbol
_atom_type_description
_atom_type_scat_dispersion_real
_atom_type_scat_dispersion_imag
_atom_type_scat_source
C C 0.0033 0.0016 'International Tables Vol C Tables 4.2.6.8 and 6.1.1.4'
H H 0.0000 0.0000 'International Tables Vol C Tables 4.2.6.8 and 6.1.1.4'
O O 0.0106 0.0060 'International Tables Vol C Tables 4.2.6.8 and 6.1.1.4'
Br Br -0.2901 2.4595 'International Tables Vol C Tables 4.2.6.8 and 6.1.1.4'

loop_
_geom_angle_atom_site_label_1
_geom_angle_atom_site_label_2
_geom_angle_atom_site_label_3
_geom_angle
_geom_angle_publ_flag
C2 C1 H1A 109.5 ?
C2 C1 H1B 109.5 ?
H1A C1 H1B 109.5 ?
C2 C1 H1C 109.5 ?
H1A C1 H1C 109.5 ?
H1B C1 H1C 109.5 ?
C7 C2 C3 117.3(8) ?
C7 C2 C1 121.9(9) ?
C3 C2 C1 120.8(9) ?
C4 C3 C2 120.9(8) ?
C4 C3 H3A 119.5 ?
C2 C3 H3A 119.5 ?
C3 C4 C5 120.9(8) ?
C3 C4 H4A 119.6 ?
C5 C4 H4A 119.6 ?
C6 C5 C4 116.9(7) ?
C6 C5 C8 124.1(8) ?
C4 C5 C8 119.0(8) ?
C7 C6 C5 122.2(8) ?
C7 C6 H6A 118.9 ?
C5 C6 H6A 118.9 ?
C6 C7 C2 121.6(9) ?
C6 C7 H7A 119.2 ?
C2 C7 H7A 119.2 ?
O1 C8 C5 123.2(8) n
O1 C8 C9 117.1(7) n
C5 C8 C9 119.7(7) ?
C14 C9 C10 119.1(7) ?
C14 C9 C8 121.9(7) ?
C10 C9 C8 118.8(7) ?
C11 C10 C9 119.2(7) ?
C11 C10 H10A 120.4 ?
C9 C10 H10A 120.4 ?
C12 C11 C10 123.1(7) ?
C12 C11 Br1 119.9(5) n
C10 C11 Br1 117.0(6) n
C11 C12 C13 117.0(7) ?
C11 C12 C15 123.8(7) ?
C13 C12 C15 119.1(7) ?
C14 C13 C12 121.8(7) ?
C14 C13 H13A 119.1 ?
C12 C13 H13A 119.1 ?
C13 C14 C9 119.8(6) ?
C13 C14 Br2 120.1(6) n
C9 C14 Br2 120.1(6) n
O2 C15 C16 122.5(7) n
O2 C15 C12 120.5(7) n
C16 C15 C12 117.0(7) ?
C17 C16 C21 117.7(7) ?
C17 C16 C15 122.4(7) ?
C21 C16 C15 119.9(7) ?
C16 C17 C18 119.6(7) ?
C16 C17 H17A 120.2 ?
C18 C17 H17A 120.2 ?
C19 C18 C17 121.9(8) ?
C19 C18 H18A 119.0 ?
C17 C18 H18A 119.0 ?
C18 C19 C20 118.7(7) ?
C18 C19 C22 121.9(8) ?
C20 C19 C22 119.4(9) ?
C19 C20 C21 120.8(8) ?
C19 C20 H20A 119.6 ?
C21 C20 H20A 119.6 ?
C20 C21 C16 121.2(8) ?
C20 C21 H21A 119.4 ?
C16 C21 H21A 119.4 ?
C19 C22 H22A 109.5 ?
C19 C22 H22B 109.5 ?
H22A C22 H22B 109.5 ?
C19 C22 H22C 109.5 ?
H22A C22 H22C 109.5 ?
H22B C22 H22C 109.5 ?

loop_
_geom_bond_atom_site_label_1
_geom_bond_atom_site_label_2
_geom_bond_distance
_geom_bond_publ_flag
Br1 C11 1.904(6) n
O1 C8 1.224(8) n
C1 C2 1.514(10) ?
C1 H1A 0.9600 ?
C1 H1B 0.9600 ?
C1 H1C 0.9600 ?
Br2 C14 1.867(7) n
O2 C15 1.204(8) n
C2 C7 1.369(11) ?
C2 C3 1.403(11) ?
C3 C4 1.363(9) ?
C3 H3A 0.9300 ?
C4 C5 1.402(10) ?
C4 H4A 0.9300 ?
C5 C6 1.374(9) ?
C5 C8 1.439(9) ?
C6 C7 1.352(9) ?
C6 H6A 0.9300 ?
C7 H7A 0.9300 ?
C8 C9 1.502(10) ?
C9 C14 1.391(9) ?
C9 C10 1.404(9) ?
C10 C11 1.388(9) ?
C10 H10A 0.9300 ?
C11 C12 1.363(9) ?
C12 C13 1.410(9) ?
C12 C15 1.503(9) ?
C13 C14 1.382(9) ?
C13 H13A 0.9300 ?
C15 C16 1.475(9) ?
C16 C17 1.371(9) ?
C16 C21 1.395(10) ?
C17 C18 1.411(9) ?
C17 H17A 0.9300 ?
C18 C19 1.346(9) ?
C18 H18A 0.9300 ?
C19 C20 1.365(10) ?
C19 C22 1.512(9) ?
C20 C21 1.378(10) ?
C20 H20A 0.9300 ?
C21 H21A 0.9300 ?
C22 H22A 0.9600 ?
C22 H22B 0.9600 ?
C22 H22C 0.9600 ?

loop_
_geom_torsion_atom_site_label_1
_geom_torsion_atom_site_label_2
_geom_torsion_atom_site_label_3
_geom_torsion_atom_site_label_4
_geom_torsion
C7 C2 C3 C4 1.1(12)
C1 C2 C3 C4 -179.3(7)
C2 C3 C4 C5 0.8(12)
C3 C4 C5 C6 -3.8(11)
C3 C4 C5 C8 175.1(7)
C4 C5 C6 C7 5.0(11)
C8 C5 C6 C7 -173.8(7)
C5 C6 C7 C2 -3.2(13)
C3 C2 C7 C6 0.0(12)
C1 C2 C7 C6 -179.6(8)
C6 C5 C8 O1 166.2(8)
C4 C5 C8 O1 -12.7(12)
C6 C5 C8 C9 -11.4(11)
C4 C5 C8 C9 169.8(7)
O1 C8 C9 C14 98.5(9)
C5 C8 C9 C14 -83.8(9)
O1 C8 C9 C10 -75.8(9)
C5 C8 C9 C10 101.9(8)
C14 C9 C10 C11 2.1(10)
C8 C9 C10 C11 176.6(6)
C9 C10 C11 C12 -3.4(10)
C9 C10 C11 Br1 179.7(5)
C10 C11 C12 C13 2.2(10)
Br1 C11 C12 C13 179.1(5)
C10 C11 C12 C15 179.5(7)
Br1 C11 C12 C15 -3.6(9)
C11 C12 C13 C14 0.1(10)
C15 C12 C13 C14 -177.3(7)
C12 C13 C14 C9 -1.3(11)
C12 C13 C14 Br2 -179.4(5)
C10 C9 C14 C13 0.1(10)
C8 C9 C14 C13 -174.2(7)
C10 C9 C14 Br2 178.2(5)
C8 C9 C14 Br2 3.9(9)
C11 C12 C15 O2 -92.6(10)
C13 C12 C15 O2 84.6(9)
C11 C12 C15 C16 86.1(8)
C13 C12 C15 C16 -96.7(8)
O2 C15 C16 C17 177.2(7)
C12 C15 C16 C17 -1.4(10)
O2 C15 C16 C21 -2.9(11)
C12 C15 C16 C21 178.4(7)
C21 C16 C17 C18 1.8(10)
C15 C16 C17 C18 -178.4(6)
C16 C17 C18 C19 -1.3(11)
C17 C18 C19 C20 0.4(11)
C17 C18 C19 C22 178.9(7)
C18 C19 C20 C21 0.0(12)
C22 C19 C20 C21 -178.5(7)
C19 C20 C21 C16 0.5(12)
C17 C16 C21 C20 -1.4(11)
C15 C16 C21 C20 178.7(7)
